data_4003302
loop_
_publ_author_name
'Cairns, Amy J.'
'Eckert, Juergen'
'Wojtas, Lukasz'
'Thommes, Matthias'
'Wallacher, Dirk'
'Georgiev, Peter A.'
'Forster, Paul M.'
'Belmabkhout, Youssef'
'Ollivier, Jacques'
'Eddaoudi, Mohamed'

_publ_section_title
;
 Gaining Insights on the H2--Sorbent Interactions: Robust soc-MOF Platform
 as a Case Study
;
_journal_issue 20
_journal_name_full 'Chemistry of Materials'
_journal_page_first 7353
_journal_paper_doi 10.1021/acs.chemmater.6b02817
_journal_volume 28
_journal_year 2016
_chemical_formula_sum 'C24 H25.5 Br In3 N3 O21.25'
_chemical_formula_weight 1120.34
_space_group_IT_number 218
_space_group_name_Hall 'P -4n 2 3'
_space_group_name_H-M_alt 'P -4 3 n'
_symmetry_cell_setting cubic
_symmetry_space_group_name_H-M 'P -4 3 n'
_atom_sites_solution_hydrogens geom
_atom_sites_solution_primary direct
_atom_sites_solution_secondary difmap
_audit_creation_method SHELXL-97
_cell_angle_alpha 90.00
_cell_angle_beta 90.00
_cell_angle_gamma 90.00
_cell_formula_units_Z 8
_cell_length_a 22.4530(4)
_cell_length_b 22.4530(4)
_cell_length_c 22.4530(4)
_cell_measurement_reflns_used 3114
_cell_measurement_temperature 100(2)
_cell_measurement_theta_max 132.928
_cell_measurement_theta_min 5.566
_cell_volume 11319.4(3)
_computing_cell_refinement 'APEX2 (Bruker, 2010); SAINT (Bruker, 2009)'
_computing_data_collection 'APEX2 (Bruker, 2010)'
_computing_data_reduction 'SAINT (Bruker, 2009);XPREP(Sheldrick,2008)'
_computing_publication_material 'APEX2 (Bruker, 2010)'
_computing_structure_refinement 'SHELXL-97 (Sheldrick, 2008)'
_computing_structure_solution 'SHELXS-97 (Sheldrick, 2008)'
_diffrn_ambient_temperature 100(2)
_diffrn_measured_fraction_theta_full 0.985
_diffrn_measured_fraction_theta_max 0.985
_diffrn_measurement_device_type 'BRUKER SMART APEXII CCD'
_diffrn_measurement_method '\w scans'
_diffrn_radiation_monochromator graphite
_diffrn_radiation_source 'fine-focus sealed tube'
_diffrn_radiation_type CuK\a
_diffrn_radiation_wavelength 1.54178
_diffrn_reflns_av_R_equivalents 0.0771
_diffrn_reflns_av_sigmaI/netI 0.0472
_diffrn_reflns_limit_h_max 24
_diffrn_reflns_limit_h_min -25
_diffrn_reflns_limit_k_max 18
_diffrn_reflns_limit_k_min -25
_diffrn_reflns_limit_l_max 26
_diffrn_reflns_limit_l_min -15
_diffrn_reflns_number 24026
_diffrn_reflns_theta_full 67.40
_diffrn_reflns_theta_max 67.40
_diffrn_reflns_theta_min 4.82
_exptl_absorpt_coefficient_mu 11.022
_exptl_absorpt_correction_T_max 0.4053
_exptl_absorpt_correction_T_min 0.4053
_exptl_absorpt_correction_type multi-scan
_exptl_absorpt_process_details 'Sadabs (Sheldrick, 2010)'
_exptl_crystal_colour orange
_exptl_crystal_density_diffrn 1.315
_exptl_crystal_density_method 'not measured'
_exptl_crystal_description polyhedra
_exptl_crystal_F_000 4340
_exptl_crystal_size_max 0.10
_exptl_crystal_size_mid 0.10
_exptl_crystal_size_min 0.10
_refine_diff_density_max 0.816
_refine_diff_density_min -0.523
_refine_diff_density_rms 0.156
_refine_ls_abs_structure_details 'Flack H D (1983), Acta Cryst. A39, 876-881'
_refine_ls_abs_structure_Flack 0.002(14)
_refine_ls_extinction_method none
_refine_ls_goodness_of_fit_ref 1.076
_refine_ls_hydrogen_treatment constr
_refine_ls_matrix_type full
_refine_ls_number_parameters 182
_refine_ls_number_reflns 3334
_refine_ls_number_restraints 6
_refine_ls_restrained_S_all 1.077
_refine_ls_R_factor_all 0.0426
_refine_ls_R_factor_gt 0.0391
_refine_ls_shift/su_max 0.002
_refine_ls_shift/su_mean 0.000
_refine_ls_structure_factor_coef Fsqd
_refine_ls_weighting_details 'calc w=1/[\s^2^(Fo^2^)+(0.0790P)^2^+5.1113P] where P=(Fo^2^+2Fc^2^)/3'
_refine_ls_weighting_scheme calc
_refine_ls_wR_factor_gt 0.1121
_refine_ls_wR_factor_ref 0.1145
_reflns_number_gt 3128
_reflns_number_total 3334
_reflns_threshold_expression >2sigma(I)
_cod_data_source_file cm6b02817_si_003.cif
_cod_data_source_block In-soc-MOF-1a''
_cod_original_sg_symbol_H-M P-43n
_cod_original_formula_sum 'C24 H25.50 Br In3 N3 O21.25'
_cod_database_code 4003302

loop_
_symmetry_equiv_pos_as_xyz
'x, y, z'
'-x, -y, z'
'-x, y, -z'
'x, -y, -z'
'z, x, y'
'z, -x, -y'
'-z, -x, y'
'-z, x, -y'
'y, z, x'
'-y, z, -x'
'y, -z, -x'
'-y, -z, x'
'y+1/2, x+1/2, z+1/2'
'-y+1/2, -x+1/2, z+1/2'
'y+1/2, -x+1/2, -z+1/2'
'-y+1/2, x+1/2, -z+1/2'
'x+1/2, z+1/2, y+1/2'
'-x+1/2, z+1/2, -y+1/2'
'-x+1/2, -z+1/2, y+1/2'
'x+1/2, -z+1/2, -y+1/2'
'z+1/2, y+1/2, x+1/2'
'z+1/2, -y+1/2, -x+1/2'
'-z+1/2, y+1/2, -x+1/2'
'-z+1/2, -y+1/2, x+1/2'

loop_
_atom_site_label
_atom_site_type_symbol
_atom_site_fract_x
_atom_site_fract_y
_atom_site_fract_z
_atom_site_U_iso_or_equiv
_atom_site_adp_type
_atom_site_occupancy
_atom_site_symmetry_multiplicity
_atom_site_calc_flag
_atom_site_refinement_flags
In1 In 0.322303(18) 0.739164(17) 0.806326(18) 0.00966(15) Uani 1 1 d .
C1 C 0.4612(3) 0.7950(4) 0.6047(3) 0.0270(18) Uani 1 1 d .
H1 H 0.4257 0.7967 0.5819 0.032 Uiso 1 1 calc R
C2 C 0.4588(3) 0.7866(3) 0.6662(3) 0.0187(15) Uani 1 1 d .
C3 C 0.5112(3) 0.7861(3) 0.6994(3) 0.0160(14) Uani 1 1 d .
H3 H 0.5095 0.7805 0.7413 0.019 Uiso 1 1 calc R
C4 C 0.5163(3) 0.8010(5) 0.5774(3) 0.037(2) Uani 1 1 d .
C5 C 0.3990(3) 0.7798(3) 0.6951(3) 0.0160(14) Uani 1 1 d .
C6 C 0.5652(3) 0.7936(3) 0.6718(3) 0.0209(15) Uani 1 1 d .
C7 C 0.5680(3) 0.8019(4) 0.6098(3) 0.036(2) Uani 1 1 d .
H7 H 0.6052 0.8081 0.5907 0.043 Uiso 1 1 calc R
C8 C 0.6231(3) 0.7946(3) 0.7052(3) 0.0175(14) Uani 1 1 d .
N1 N 0.5229(3) 0.8042(4) 0.5138(3) 0.042(2) Uani 1 1 d .
O1 O 0.39696(19) 0.7614(2) 0.7478(2) 0.0207(10) Uani 1 1 d .
O2 O 0.6214(2) 0.7802(2) 0.7592(2) 0.0206(10) Uani 1 1 d .
O3 O 0.3543(2) 0.7935(2) 0.6627(2) 0.0203(11) Uani 1 1 d .
O4 O 0.6677(2) 0.8106(2) 0.6758(2) 0.0267(11) Uani 1 1 d .
O11 O 0.2596(2) 0.7404(2) 0.7404(2) 0.0130(14) Uani 1 3 d S
Br1 Br 0.40162(15) 0.7368(2) 0.89179(16) 0.0347(8) Uani 0.33 1 d P
O10 O 0.3880(5) 0.7360(6) 0.8716(5) 0.031(3) Uani 0.67 1 d PU
O12 O 0.1467(9) 0.8533(9) 0.8533(9) 0.086(9) Uiso 0.50 3 d SP
O13 O 0.398(4) 0.602(4) 0.602(4) 0.212 Uiso 0.25 3 d SP
O14 O 0.8349(10) 0.4971(11) 0.6896(10) 0.100(6) Uiso 0.50 1 d P
H141 H 0.8538 0.5420 0.7064 0.120 Uiso 0.50 1 d PR
O15 O 0.5041(15) 0.6444(14) 0.7226(15) 0.060(8) Uiso 0.25 1 d P
O16 O 0.513(4) 0.901(4) 0.847(4) 0.24(4) Uiso 0.33 1 d P
O17 O 0.484(5) 0.870(5) 0.870(5) 0.15(3) Uiso 0.17 1 d P
O18 O 0.3695(11) 0.6305(11) 0.6305(11) 0.110(13) Uiso 0.50 3 d SP
O19 O 0.446(4) 0.897(4) 0.841(4) 0.11(2) Uiso 0.17 1 d P
O21 O 0.512(4) 0.900(4) 0.896(4) 0.13(3) Uiso 0.17 1 d P
O22 O 0.561(5) 0.913(5) 0.988(5) 0.06(2) Uiso 0.08 1 d P

loop_
_atom_site_aniso_label
_atom_site_aniso_U_11
_atom_site_aniso_U_22
_atom_site_aniso_U_33
_atom_site_aniso_U_23
_atom_site_aniso_U_13
_atom_site_aniso_U_12
In1 0.0100(2) 0.0080(2) 0.0109(2) -0.00056(15) 0.00128(15) 0.00051(15)
C1 0.006(3) 0.062(6) 0.013(3) 0.002(3) -0.002(3) -0.001(3)
C2 0.011(3) 0.028(4) 0.017(3) 0.001(3) 0.000(3) -0.003(3)
C3 0.016(3) 0.026(4) 0.006(3) -0.007(3) -0.001(2) 0.000(3)
C4 0.015(4) 0.083(7) 0.012(4) 0.001(4) 0.001(3) 0.001(4)
C5 0.016(3) 0.021(3) 0.011(3) -0.006(3) 0.000(3) -0.001(3)
C6 0.015(3) 0.033(4) 0.015(3) 0.001(3) -0.001(3) 0.000(3)
C7 0.012(4) 0.078(7) 0.018(4) -0.001(4) 0.007(3) -0.007(4)
C8 0.015(3) 0.019(4) 0.019(4) -0.004(3) 0.001(3) 0.003(3)
N1 0.011(3) 0.103(7) 0.012(3) 0.002(4) -0.002(2) -0.007(4)
O1 0.013(2) 0.036(3) 0.013(2) -0.002(2) -0.0011(17) -0.007(2)
O2 0.011(2) 0.035(3) 0.015(2) 0.004(2) -0.0027(18) 0.0041(19)
O3 0.008(2) 0.035(3) 0.018(3) 0.004(2) 0.0015(18) 0.005(2)
O4 0.010(2) 0.050(3) 0.020(3) 0.011(2) -0.0060(19) -0.006(2)
O11 0.0130(14) 0.0130(14) 0.0130(14) 0.0019(16) -0.0019(16) -0.0019(16)
Br1 0.0257(17) 0.0537(19) 0.0247(17) 0.0034(15) -0.0068(13) -0.0011(14)
O10 0.027(4) 0.036(4) 0.029(5) 0.005(4) -0.015(3) -0.006(3)

loop_
_atom_type_symbol
_atom_type_description
_atom_type_scat_dispersion_real
_atom_type_scat_dispersion_imag
_atom_type_scat_source
C C 0.0181 0.0091 'International Tables Vol C Tables 4.2.6.8 and 6.1.1.4'
H H 0.0000 0.0000 'International Tables Vol C Tables 4.2.6.8 and 6.1.1.4'
N N 0.0311 0.0180 'International Tables Vol C Tables 4.2.6.8 and 6.1.1.4'
O O 0.0492 0.0322 'International Tables Vol C Tables 4.2.6.8 and 6.1.1.4'
In In 0.0822 5.0449 'International Tables Vol C Tables 4.2.6.8 and 6.1.1.4'
Br Br -0.6763 1.2805 'International Tables Vol C Tables 4.2.6.8 and 6.1.1.4'

loop_
_geom_angle_atom_site_label_1
_geom_angle_atom_site_label_2
_geom_angle_atom_site_label_3
_geom_angle
_geom_angle_site_symmetry_1
_geom_angle_site_symmetry_3
O11 In1 O10 178.0(4) . .
O11 In1 O4 92.2(2) . 15_466
O10 In1 O4 89.3(4) . 15_466
O11 In1 O3 91.4(2) . 7_665
O10 In1 O3 87.1(4) . 7_665
O4 In1 O3 176.34(18) 15_466 7_665
O11 In1 O1 95.15(18) . .
O10 In1 O1 83.6(4) . .
O4 In1 O1 89.1(2) 15_466 .
O3 In1 O1 91.31(19) 7_665 .
O11 In1 O2 95.33(19) . 22_466
O10 In1 O2 86.0(4) . 22_466
O4 In1 O2 88.6(2) 15_466 22_466
O3 In1 O2 90.4(2) 7_665 22_466
O1 In1 O2 169.33(16) . 22_466
O11 In1 Br1 179.18(13) . .
O10 In1 Br1 2.4(4) . .
O4 In1 Br1 88.05(16) 15_466 .
O3 In1 Br1 88.35(16) 7_665 .
O1 In1 Br1 85.64(14) . .
O2 In1 Br1 83.88(14) 22_466 .
C4 C1 C2 119.1(6) . .
C4 C1 H1 120.5 . .
C2 C1 H1 120.5 . .
C3 C2 C1 119.9(6) . .
C3 C2 C5 121.5(6) . .
C1 C2 C5 118.5(6) . .
C6 C3 C2 120.2(6) . .
C6 C3 H3 119.9 . .
C2 C3 H3 119.9 . .
C7 C4 C1 121.5(7) . .
C7 C4 N1 116.1(6) . .
C1 C4 N1 122.4(7) . .
O1 C5 O3 126.1(6) . .
O1 C5 C2 118.3(6) . .
O3 C5 C2 115.6(6) . .
C3 C6 C7 120.2(6) . .
C3 C6 C8 122.8(6) . .
C7 C6 C8 117.0(6) . .
C4 C7 C6 119.1(7) . .
C4 C7 H7 120.5 . .
C6 C7 H7 120.5 . .
O4 C8 O2 127.3(6) . .
O4 C8 C6 115.7(6) . .
O2 C8 C6 116.9(6) . .
N1 N1 C4 115.1(8) 3_656 .
C5 O1 In1 132.0(4) . .
C8 O2 In1 130.7(4) . 24_665
C5 O3 In1 135.3(4) . 10_656
C8 O4 In1 135.7(4) . 16_656
In1 O11 In1 119.985(10) . 10_656
In1 O11 In1 119.985(10) . 7_665
In1 O11 In1 119.985(10) 10_656 7_665
O10 Br1 In1 9.3(16) . .
Br1 O10 In1 168(2) . .
O17 O16 O21 59(8) . .
O17 O16 O19 53(8) . .
O21 O16 O19 94(9) . .
O16 O17 O21 62(9) . .
O16 O17 O19 81(10) . .
O21 O17 O19 113(10) . .
O17 O19 O16 45(6) . .
O17 O21 O16 59(8) . .

loop_
_geom_bond_atom_site_label_1
_geom_bond_atom_site_label_2
_geom_bond_distance
_geom_bond_site_symmetry_2
In1 O11 2.043(4) .
In1 O10 2.081(11) .
In1 O4 2.145(4) 15_466
In1 O3 2.146(4) 7_665
In1 O1 2.188(5) .
In1 O2 2.197(5) 22_466
In1 Br1 2.619(3) .
C1 C4 1.386(10) .
C1 C2 1.394(10) .
C1 H1 0.9500 .
C2 C3 1.392(10) .
C2 C5 1.501(9) .
C3 C6 1.373(10) .
C3 H3 0.9500 .
C4 C7 1.371(11) .
C4 N1 1.438(10) .
C5 O1 1.253(8) .
C5 O3 1.276(9) .
C6 C7 1.405(11) .
C6 C8 1.500(10) .
C7 H7 0.9500 .
C8 O4 1.253(9) .
C8 O2 1.256(9) .
N1 N1 1.199(12) 3_656
O2 In1 2.197(5) 24_665
O3 In1 2.146(4) 10_656
O4 In1 2.145(4) 16_656
O11 In1 2.043(4) 10_656
O11 In1 2.043(4) 7_665
Br1 O10 0.547(9) .
O13 O18 1.10(15) .
O14 H141 1.1559 .
O16 O17 1.09(13) .
O16 O21 1.12(11) .
O16 O19 1.51(12) .
O17 O21 1.09(12) .
O17 O19 1.22(12) .
